data_7106690
loop_
_publ_author_name
Christopher
B.
Caputo,
V.
Nicholas
Vukotic,
Natalie
M.
Sirizzotti
and
Stephen
J.
Loeb
'Christopher Caputo'
'V. Nicholas Vukotic'
'Natalie Sirizzotti'
'Stephen Loeb'

_publ_section_title
;
 A tetrapyridine ligand with a rigid tetrahedral core forms metal-organic
 frameworks with PtS type architecture
;
_journal_name_full Chem.Commun.
_journal_page_first 8545
_journal_paper_doi 10.1039/c1cc12188j
_journal_volume 47
_journal_year 2011
_chemical_formula_sum 'C48 H39 N5 O'
_chemical_formula_weight 701.84
_chemical_name_systematic
;
?
;
_space_group_IT_number 15
_symmetry_cell_setting monoclinic
_symmetry_space_group_name_Hall '-C 2yc'
_symmetry_space_group_name_H-M 'C 1 2/c 1'
_atom_sites_solution_hydrogens geom
_atom_sites_solution_primary direct
_atom_sites_solution_secondary difmap
_audit_creation_method SHELXL-97
_cell_angle_alpha 90.00
_cell_angle_beta 121.0620(10)
_cell_angle_gamma 90.00
_cell_formula_units_Z 4
_cell_length_a 27.985(4)
_cell_length_b 7.0302(9)
_cell_length_c 21.501(3)
_cell_measurement_reflns_used 266
_cell_measurement_temperature 173(2)
_cell_measurement_theta_max 25.00
_cell_measurement_theta_min 3.02
_cell_volume 3623.6(9)
_computing_cell_refinement 'Bruker SAINT'
_computing_data_collection 'Bruker SMART'
_computing_data_reduction 'Bruker SHELXTL XPREP'
_computing_molecular_graphics 'Bruker SHELXTL XP'
_computing_publication_material 'Bruker SHELXTL XCIF'
_computing_structure_refinement 'SHELXL-97 (Sheldrick, 1997)'
_computing_structure_solution 'SHELXS-97 (Sheldrick, 1997)'
_diffrn_ambient_temperature 173(2)
_diffrn_measured_fraction_theta_full 0.992
_diffrn_measured_fraction_theta_max 0.992
_diffrn_measurement_device_type 'Bruker APEX-I CCD'
_diffrn_measurement_method 'phi and omega scans'
_diffrn_radiation_monochromator graphite
_diffrn_radiation_source 'fine-focus sealed tube'
_diffrn_radiation_type MoK\a
_diffrn_radiation_wavelength 0.71073
_diffrn_reflns_av_R_equivalents 0.0497
_diffrn_reflns_av_sigmaI/netI 0.0369
_diffrn_reflns_limit_h_max 33
_diffrn_reflns_limit_h_min -33
_diffrn_reflns_limit_k_max 8
_diffrn_reflns_limit_k_min -8
_diffrn_reflns_limit_l_max 25
_diffrn_reflns_limit_l_min -25
_diffrn_reflns_number 16397
_diffrn_reflns_theta_full 25.00
_diffrn_reflns_theta_max 25.00
_diffrn_reflns_theta_min 3.02
_exptl_absorpt_coefficient_mu 0.078
_exptl_absorpt_correction_T_max 0.7457
_exptl_absorpt_correction_T_min 0.6560
_exptl_absorpt_correction_type empirical
_exptl_absorpt_process_details sadabs
_exptl_crystal_colour colourless
_exptl_crystal_density_diffrn 1.286
_exptl_crystal_density_method 'not measured'
_exptl_crystal_description prism
_exptl_crystal_F_000 1480
_exptl_crystal_size_max 0.30
_exptl_crystal_size_mid 0.24
_exptl_crystal_size_min 0.12
_refine_diff_density_max 0.162
_refine_diff_density_min -0.143
_refine_diff_density_rms 0.033
_refine_ls_extinction_method none
_refine_ls_goodness_of_fit_ref 0.945
_refine_ls_hydrogen_treatment constr
_refine_ls_matrix_type full
_refine_ls_number_parameters 267
_refine_ls_number_reflns 3169
_refine_ls_number_restraints 35
_refine_ls_restrained_S_all 0.943
_refine_ls_R_factor_all 0.0679
_refine_ls_R_factor_gt 0.0451
_refine_ls_shift/su_max 0.000
_refine_ls_shift/su_mean 0.000
_refine_ls_structure_factor_coef Fsqd
_refine_ls_weighting_details 'calc w=1/[\s^2^(Fo^2^)+(0.0538P)^2^+2.8653P] where P=(Fo^2^+2Fc^2^)/3'
_refine_ls_weighting_scheme calc
_refine_ls_wR_factor_gt 0.1057
_refine_ls_wR_factor_ref 0.1205
_reflns_number_gt 2336
_reflns_number_total 3169
_reflns_threshold_expression >2sigma(I)
_cod_data_source_file c1cc12188j.txt
_cod_data_source_block cc9
_cod_original_cell_volume 3623.7(8)
_cod_original_sg_symbol_H-M C2/c
_cod_database_code 7106690

loop_
_symmetry_equiv_pos_as_xyz
'x, y, z'
'-x, y, -z+1/2'
'x+1/2, y+1/2, z'
'-x+1/2, y+1/2, -z+1/2'
'-x, -y, -z'
'x, -y, z-1/2'
'-x+1/2, -y+1/2, -z'
'x+1/2, -y+1/2, z-1/2'

loop_
_atom_site_label
_atom_site_type_symbol
_atom_site_fract_x
_atom_site_fract_y
_atom_site_fract_z
_atom_site_U_iso_or_equiv
_atom_site_adp_type
_atom_site_occupancy
_atom_site_symmetry_multiplicity
_atom_site_calc_flag
_atom_site_refinement_flags
_atom_site_disorder_assembly
_atom_site_disorder_group
N1 N 0.10399(7) -1.3136(3) 0.60987(10) 0.0528(5) Uani 1 1 d . . .
N2 N 0.27459(9) 0.2204(4) 0.34020(13) 0.0768(7) Uani 1 1 d . . .
C1 C 0.06590(9) -1.3566(3) 0.54170(12) 0.0484(6) Uani 1 1 d . . .
H1A H 0.0509 -1.4816 0.5321 0.058 Uiso 1 1 calc R . .
C2 C 0.04656(8) -1.2328(3) 0.48383(11) 0.0411(5) Uani 1 1 d . . .
H2A H 0.0189 -1.2732 0.4365 0.049 Uiso 1 1 calc R . .
C3 C 0.06765(7) -1.0485(3) 0.49508(10) 0.0343(4) Uani 1 1 d . . .
C4 C 0.10775(8) -1.0029(3) 0.56624(10) 0.0448(5) Uani 1 1 d . . .
H4A H 0.1239 -0.8795 0.5776 0.054 Uiso 1 1 calc R . .
C5 C 0.12404(9) -1.1369(3) 0.62013(11) 0.0520(6) Uani 1 1 d . . .
H5A H 0.1516 -1.1010 0.6681 0.062 Uiso 1 1 calc R . .
C6 C 0.05031(7) -0.9120(3) 0.43450(10) 0.0321(4) Uani 1 1 d . . .
C7 C -0.00113(7) -0.9270(3) 0.37040(10) 0.0326(4) Uani 1 1 d . . .
H7A H -0.0265 -1.0232 0.3661 0.039 Uiso 1 1 calc R . .
C8 C -0.01595(7) -0.8051(2) 0.31306(10) 0.0326(4) Uani 1 1 d . . .
H8A H -0.0512 -0.8204 0.2698 0.039 Uiso 1 1 calc R . .
C9 C 0.01934(7) -0.6597(2) 0.31675(9) 0.0295(4) Uani 1 1 d . . .
C10 C 0.07066(8) -0.6443(3) 0.38076(10) 0.0340(4) Uani 1 1 d . . .
H10A H 0.0959 -0.5473 0.3852 0.041 Uiso 1 1 calc R . .
C11 C 0.08585(8) -0.7676(3) 0.43839(10) 0.0358(5) Uani 1 1 d . . .
H11A H 0.1212 -0.7533 0.4815 0.043 Uiso 1 1 calc R . .
C12 C 0.0000 -0.5288(3) 0.2500 0.0307(6) Uani 1 2 d S . .
C13 C 0.04848(7) -0.3974(2) 0.26177(9) 0.0295(4) Uani 1 1 d . . .
C14 C 0.07788(7) -0.4167(3) 0.22620(10) 0.0327(4) Uani 1 1 d . . .
H14A H 0.0680 -0.5142 0.1910 0.039 Uiso 1 1 calc R . .
C15 C 0.12167(8) -0.2946(3) 0.24175(10) 0.0356(4) Uani 1 1 d . . .
H15A H 0.1413 -0.3108 0.2169 0.043 Uiso 1 1 calc R . .
C16 C 0.13767(7) -0.1503(3) 0.29233(10) 0.0329(4) Uani 1 1 d . . .
C17 C 0.10723(8) -0.1286(3) 0.32682(10) 0.0348(4) Uani 1 1 d . . .
H17A H 0.1166 -0.0295 0.3613 0.042 Uiso 1 1 calc R . .
C18 C 0.06373(8) -0.2493(2) 0.31149(10) 0.0340(4) Uani 1 1 d . . .
H18A H 0.0436 -0.2311 0.3355 0.041 Uiso 1 1 calc R . .
C19 C 0.18505(8) -0.0215(3) 0.30967(10) 0.0388(5) Uani 1 1 d . . .
C20 C 0.23139(8) -0.0862(3) 0.30932(12) 0.0514(6) Uani 1 1 d . . .
H20A H 0.2336 -0.2154 0.2981 0.062 Uiso 1 1 calc R . .
C21 C 0.27457(10) 0.0377(4) 0.32541(15) 0.0707(8) Uani 1 1 d . . .
H21A H 0.3064 -0.0115 0.3259 0.085 Uiso 1 1 calc R . .
C22 C 0.22952(11) 0.2819(4) 0.33978(15) 0.0699(8) Uani 1 1 d . . .
H22A H 0.2280 0.4127 0.3498 0.084 Uiso 1 1 calc R . .
C23 C 0.18460(9) 0.1687(3) 0.32582(12) 0.0509(6) Uani 1 1 d . . .
H23A H 0.1539 0.2209 0.3273 0.061 Uiso 1 1 calc R . .
N1S N 0.256(2) -0.250(3) 0.498(4) 0.090(3) Uani 0.50 1 d PDU A -1
O1S O 0.2108(3) -0.5448(14) 0.4767(4) 0.165(3) Uani 0.50 1 d PU A -1
C1S C 0.2981(3) -0.3141(13) 0.4862(3) 0.095(2) Uani 0.50 1 d PDU A -1
H1SA H 0.2943 -0.4515 0.4772 0.142 Uiso 0.50 1 calc PR A -1
H1SB H 0.3346 -0.2867 0.5293 0.142 Uiso 0.50 1 calc PR A -1
H1SC H 0.2950 -0.2482 0.4441 0.142 Uiso 0.50 1 calc PR A -1
C3S C 0.2145(4) -0.376(2) 0.4915(5) 0.127(3) Uani 0.50 1 d PDU A -1
H3SA H 0.1868 -0.3241 0.4996 0.152 Uiso 0.50 1 calc PR A -1
C2S C 0.2527(5) -0.0580(17) 0.5134(5) 0.139(4) Uani 0.50 1 d PDU A -1
H2SA H 0.2207 -0.0388 0.5197 0.209 Uiso 0.50 1 calc PR A -1
H2SB H 0.2482 0.0211 0.4733 0.209 Uiso 0.50 1 calc PR A -1
H2SC H 0.2871 -0.0222 0.5582 0.209 Uiso 0.50 1 calc PR A -1

loop_
_atom_site_aniso_label
_atom_site_aniso_U_11
_atom_site_aniso_U_22
_atom_site_aniso_U_33
_atom_site_aniso_U_23
_atom_site_aniso_U_13
_atom_site_aniso_U_12
N1 0.0467(11) 0.0649(13) 0.0475(11) 0.0178(10) 0.0248(9) 0.0054(10)
N2 0.0511(13) 0.0748(16) 0.0940(18) 0.0060(14) 0.0300(13) -0.0228(12)
C1 0.0461(12) 0.0463(13) 0.0528(14) 0.0125(11) 0.0256(11) 0.0002(10)
C2 0.0395(11) 0.0410(12) 0.0396(11) 0.0052(9) 0.0181(10) -0.0010(9)
C3 0.0325(10) 0.0391(11) 0.0341(10) 0.0008(8) 0.0192(9) 0.0018(8)
C4 0.0461(12) 0.0501(13) 0.0367(11) -0.0006(10) 0.0203(10) -0.0044(10)
C5 0.0475(13) 0.0700(16) 0.0328(11) 0.0054(11) 0.0166(10) -0.0009(12)
C6 0.0348(10) 0.0305(10) 0.0342(10) -0.0019(8) 0.0200(9) 0.0018(8)
C7 0.0327(10) 0.0289(10) 0.0388(10) -0.0009(8) 0.0204(9) -0.0029(8)
C8 0.0307(10) 0.0293(10) 0.0346(10) -0.0011(8) 0.0145(8) -0.0007(8)
C9 0.0310(9) 0.0259(9) 0.0348(10) -0.0021(8) 0.0192(8) 0.0020(7)
C10 0.0342(10) 0.0290(10) 0.0396(11) -0.0026(8) 0.0197(9) -0.0041(8)
C11 0.0342(10) 0.0353(10) 0.0332(10) -0.0023(8) 0.0141(9) -0.0027(8)
C12 0.0302(13) 0.0268(13) 0.0365(14) 0.000 0.0181(12) 0.000
C13 0.0293(9) 0.0253(9) 0.0337(10) 0.0016(8) 0.0161(8) 0.0023(7)
C14 0.0351(10) 0.0304(10) 0.0351(10) -0.0018(8) 0.0199(9) -0.0002(8)
C15 0.0344(10) 0.0378(11) 0.0411(11) 0.0020(9) 0.0241(9) 0.0028(9)
C16 0.0306(10) 0.0308(10) 0.0358(10) 0.0041(8) 0.0161(8) 0.0013(8)
C17 0.0392(11) 0.0282(10) 0.0358(10) -0.0030(8) 0.0185(9) -0.0017(8)
C18 0.0377(10) 0.0313(10) 0.0408(11) -0.0012(8) 0.0258(9) -0.0010(8)
C19 0.0345(11) 0.0430(12) 0.0362(11) 0.0062(9) 0.0162(9) -0.0035(9)
C20 0.0364(11) 0.0523(13) 0.0636(15) 0.0118(11) 0.0246(11) -0.0022(10)
C21 0.0402(13) 0.0745(19) 0.094(2) 0.0245(16) 0.0321(14) -0.0005(13)
C22 0.0656(17) 0.0576(16) 0.0802(19) -0.0104(14) 0.0331(15) -0.0259(14)
C23 0.0475(13) 0.0461(13) 0.0557(14) -0.0056(11) 0.0243(11) -0.0130(10)
N1S 0.063(15) 0.140(4) 0.045(7) -0.013(3) 0.013(10) 0.000(4)
O1S 0.111(5) 0.217(8) 0.148(6) -0.067(6) 0.053(4) -0.058(5)
C1S 0.074(4) 0.138(6) 0.058(4) 0.000(4) 0.024(3) 0.011(4)
C3S 0.077(5) 0.202(9) 0.067(5) -0.015(7) 0.013(5) -0.030(7)
C2S 0.109(7) 0.182(8) 0.089(6) -0.064(7) 0.024(6) -0.009(6)

loop_
_atom_type_symbol
_atom_type_description
_atom_type_scat_dispersion_real
_atom_type_scat_dispersion_imag
_atom_type_scat_source
C C 0.0033 0.0016 'International Tables Vol C Tables 4.2.6.8 and 6.1.1.4'
H H 0.0000 0.0000 'International Tables Vol C Tables 4.2.6.8 and 6.1.1.4'
N N 0.0061 0.0033 'International Tables Vol C Tables 4.2.6.8 and 6.1.1.4'
O O 0.0106 0.0060 'International Tables Vol C Tables 4.2.6.8 and 6.1.1.4'

loop_
_geom_angle_atom_site_label_1
_geom_angle_atom_site_label_2
_geom_angle_atom_site_label_3
_geom_angle
_geom_angle_site_symmetry_1
_geom_angle_site_symmetry_3
_geom_angle_publ_flag
C1 N1 C5 115.11(18) . . ?
C21 N2 C22 115.6(2) . . ?
N1 C1 C2 124.7(2) . . ?
C1 C2 C3 119.76(19) . . ?
C4 C3 C2 115.80(18) . . ?
C4 C3 C6 121.99(18) . . ?
C2 C3 C6 122.16(17) . . ?
C5 C4 C3 119.8(2) . . ?
N1 C5 C4 124.7(2) . . ?
C7 C6 C11 117.16(17) . . ?
C7 C6 C3 121.55(17) . . ?
C11 C6 C3 121.25(16) . . ?
C8 C7 C6 121.27(17) . . ?
C7 C8 C9 121.83(17) . . ?
C10 C9 C8 116.97(16) . . ?
C10 C9 C12 124.07(15) . . ?
C8 C9 C12 118.95(15) . . ?
C11 C10 C9 121.32(17) . . ?
C10 C11 C6 121.44(17) . . ?
C9 C12 C9 107.08(19) . 2 ?
C9 C12 C13 111.32(9) . 2 ?
C9 C12 C13 110.18(9) 2 2 ?
C9 C12 C13 110.18(9) . . ?
C9 C12 C13 111.32(9) 2 . ?
C13 C12 C13 106.82(19) 2 . ?
C14 C13 C18 117.53(16) . . ?
C14 C13 C12 124.65(15) . . ?
C18 C13 C12 117.83(14) . . ?
C15 C14 C13 120.44(17) . . ?
C16 C15 C14 122.05(17) . . ?
C15 C16 C17 117.33(17) . . ?
C15 C16 C19 121.97(17) . . ?
C17 C16 C19 120.70(17) . . ?
C18 C17 C16 120.78(17) . . ?
C17 C18 C13 121.83(17) . . ?
C20 C19 C23 116.79(19) . . ?
C20 C19 C16 121.24(19) . . ?
C23 C19 C16 121.96(18) . . ?
C19 C20 C21 119.7(2) . . ?
N2 C21 C20 124.4(2) . . ?
N2 C22 C23 124.6(3) . . ?
C22 C23 C19 119.0(2) . . ?
C3S N1S C2S 119.0(11) . . ?
C3S N1S C1S 120.7(12) . . ?
C2S N1S C1S 120.3(11) . . ?
O1S C3S N1S 126.5(14) . . ?

loop_
_geom_bond_atom_site_label_1
_geom_bond_atom_site_label_2
_geom_bond_distance
_geom_bond_site_symmetry_2
_geom_bond_publ_flag
N1 C1 1.328(3) . ?
N1 C5 1.334(3) . ?
N2 C21 1.323(4) . ?
N2 C22 1.329(3) . ?
C1 C2 1.380(3) . ?
C2 C3 1.392(3) . ?
C3 C4 1.390(3) . ?
C3 C6 1.483(3) . ?
C4 C5 1.376(3) . ?
C6 C7 1.391(3) . ?
C6 C11 1.393(3) . ?
C7 C8 1.378(3) . ?
C8 C9 1.395(2) . ?
C9 C10 1.389(2) . ?
C9 C12 1.549(2) . ?
C10 C11 1.387(3) . ?
C12 C9 1.549(2) 2 ?
C12 C13 1.551(2) 2 ?
C12 C13 1.551(2) . ?
C13 C14 1.389(2) . ?
C13 C18 1.392(2) . ?
C14 C15 1.388(3) . ?
C15 C16 1.382(3) . ?
C16 C17 1.397(3) . ?
C16 C19 1.485(3) . ?
C17 C18 1.377(2) . ?
C19 C20 1.378(3) . ?
C19 C23 1.384(3) . ?
C20 C21 1.381(3) . ?
C22 C23 1.384(3) . ?
N1S C3S 1.396(12) . ?
N1S C2S 1.406(12) . ?
N1S C1S 1.411(11) . ?
O1S C3S 1.222(14) . ?
